data_9013160
loop_
_publ_author_name
'Zubkova, N. V.'
'Pekov, I. V.'
'Chukanov, N. V.'
'Listsin, D. V.'
'Rabadanov, M. K.'
'Pushcharovsky, D. Y.'

_publ_section_title
;
 New data on megacyclite
;
_journal_name_full 'New Data on Minerals. Moscow'
_journal_page_first 81
_journal_page_last 92
_journal_volume 42
_journal_year 2007
_chemical_formula_sum 'H46 K Na8 O46 Si9'
_chemical_name_mineral Megacyclite
_space_group_IT_number 14
_symmetry_space_group_name_Hall '-P 2ybc'
_symmetry_space_group_name_H-M 'P 1 21/c 1'
_cell_angle_alpha 90
_cell_angle_beta 94.486
_cell_angle_gamma 90
_cell_formula_units_Z 4
_cell_length_a 24.8219
_cell_length_b 11.9236
_cell_length_c 14.8765
_cell_volume 4389.456
_database_code_amcsd 0014933
_exptl_crystal_density_diffrn 1.904
_cod_original_formula_sum 'K Na8 Si9 O46 H46'
_cod_database_code 9013160

loop_
_space_group_symop_operation_xyz
x,y,z
x,1/2-y,1/2+z
-x,1/2+y,1/2-z
-x,-y,-z

loop_
_atom_site_label
_atom_site_fract_x
_atom_site_fract_y
_atom_site_fract_z
_atom_site_U_iso_or_equiv
_atom_site_type_symbol
_atom_site_attached_hydrogens
K 0.91382 0.14525 0.72291 0.03881 K 0
Na1 0.34232 0.12237 0.34597 0.02689 Na 0
Na2 0.44824 0.13180 0.82325 0.02890 Na 0
Na3 0.55939 0.12869 0.28837 0.03240 Na 0
Na4 0.22742 0.13972 0.86258 0.02652 Na 0
Na5 0.78914 0.12064 0.25418 0.02935 Na 0
Na6 0.67336 0.13710 0.76626 0.03240 Na 0
Na7 0.11812 0.11694 0.40322 0.03540 Na 0
Na8 0.01282 0.05626 0.11570 0.04460 Na 0
Sil 0.29744 0.17493 0.54092 0.01369 Si 0
Si2 0.71951 0.17838 0.44664 0.01423 Si 0
Si3 0.40036 0.17567 0.01732 0.01369 Si 0
Si4 0.61727 0.18088 0.97530 0.01496 Si 0
Si5 0.50792 0.18194 0.49761 0.01547 Si 0
Si6 0.19635 0.18284 0.06553 0.01437 Si 0
Si7 0.81558 0.17287 0.92411 0.01483 Si 0
Si8 0.14334 0.11673 0.64686 0.01471 Si 0
Si9 0.88173 0.11110 0.46350 0.01564 Si 0
O14 0.74530 0.11403 0.53314 0.02160 O 0
O15 0.83506 0.10594 0.01271 0.02220 O 0
O16 0.84737 0.20972 0.40773 0.02050 O 0
O17 0.65669 0.21333 0.45761 0.02460 O 0
O18 0.25601 0.21879 0.03407 0.02100 O 0
O19 0.16028 0.20192 0.56640 0.01880 O 0
O1 0.71992 0.10119 0.35537 0.01910 O 0
Hl 0.71500 0.03330 0.35480 0.02800 H 0
O2 0.27993 0.09279 0.45507 0.02000 O 0
H2 0.27280 0.02600 0.45830 0.06600 H 0
O3 0.16938 0.10964 0.98044 0.01920 O 0
H3 0.16720 0.03900 0.98600 0.05900 H 0
O4 0.29887 0.11160 0.63522 0.02030 O 0
O5 0.61265 0.10717 0.88171 0.02170 O 0
H5 0.60710 0.04300 0.88510 0.06000 H 0
O6 0.38321 0.09797 0.92889 0.02150 O 0
H6 0.37760 0.03100 0.93260 0.06100 H 0
O7 0.75123 0.20640 0.92225 0.02050 O 0
O8 0.51367 0.10963 0.58735 0.02750 O 0
O9 0.19976 0.11501 0.15772 0.01940 O 0
O10 0.40724 0.10633 0.10854 0.02330 O 0
O11 0.82367 0.09931 0.83298 0.01980 O 0
Hl1 0.81710 0.03670 0.83380 0.03200 H 0
O12 0.35638 0.22273 0.51836 0.02350 O 0
O13 0.50322 0.10376 0.40678 0.02780 O 0
H13 0.49650 0.04100 0.41010 0.06100 H 0
O20 0.41959 0.18052 0.28331 0.02730 O 0
H20a 0.44430 0.14500 0.30880 0.03900 H 0
H20b 0.41810 0.16300 0.23750 0.05000 H 0
O21 0.19890 0.09026 0.71178 0.02310 O 0
H21 0.22500 0.09950 0.68960 0.03000 H 0
O22 0.63775 0.10804 0.06030 0.02880 O 0
O23 0.09260 0.09683 0.21876 0.03090 O 0
H23a 0.12100 0.09400 0.19560 0.05800 H 0
H23b 0.08980 0.17600 0.21500 0.08900 H 0
O24 0.85386 0.08407 0.55810 0.02530 O 0
H24 0.81990 0.09270 0.55880 0.03200 H 0
O25 0.09694 0.16394 0.70337 0.02150 O 0
O26 0.52769 0.18390 0.76158 0.02720 O 0
H26a 0.52820 0.16400 0.71620 0.05400 H 0
H26b 0.55360 0.15260 0.78320 0.03300 H 0
O27 0.63890 0.18017 0.23162 0.02640 O 0
H27a 0.66270 0.14790 0.25080 0.02700 H 0
H27b 0.64050 0.16600 0.18350 0.03600 H 0
O28 0.19670 0.16976 0.33956 0.02660 O 0
H28a 0.22130 0.14350 0.36830 0.02800 H 0
H28b 0.20080 0.15700 0.29430 0.05200 H 0
O29 0.30838 0.19508 0.80967 0.02550 O 0
H29a 0.32970 0.15630 0.84180 0.03400 H 0
H29b 0.31140 0.18100 0.76530 0.06300 H 0
O30 0.94346 0.14092 0.48509 0.02430 O 0
O31 0.45601 0.23503 0.99030 0.02710 O 0
O32 0.12566 0.00013 0.59820 0.02850 O 0
O33 0.41257 0.06048 0.68015 0.03180 O 0
H33a 0.43210 0.08500 0.64830 0.05500 H 0
H33b 0.37680 0.07700 0.66510 0.06700 H 0
O34 0.75341 0.19701 0.70393 0.02900 O 0
H34a 0.75500 0.18200 0.65520 0.04300 H 0
H34b 0.77310 0.15750 0.72540 0.02100 H 0
O35 0.62623 0.06541 0.62515 0.03480 O 0
H35a 0.58960 0.08200 0.61290 0.05200 H 0
H35b 0.63920 0.09300 0.59000 0.07700 H 0
O36 0.55876 0.23442 0.98791 0.03510 O 0
O37 0.74524 0.05079 0.11455 0.02860 O 0
H37a 0.76660 0.07500 0.08400 0.05300 H 0
H37b 0.70740 0.07400 0.09440 0.06000 H 0
O38 0.30555 0.05356 0.20507 0.03000 O 0
H38a 0.32470 0.07800 0.17460 0.05100 H 0
H38b 0.26970 0.07500 0.18890 0.06600 H 0
O39 -0.00211 0.24854 0.62662 0.04260 O 0
H39a 0.98330 0.21500 0.58100 0.10400 H 0
H39b 0.02620 0.21500 0.63900 0.10800 H 0
O40 0.08499 0.20186 0.87558 0.02950 O 0
H40a 0.09130 0.18500 0.81900 0.06000 H 0
H40b 0.10670 0.17200 0.90510 0.05900 H 0
O41 0.03014 0.04650 0.41017 0.03030 O 0
H41a 0.03340 -0.00700 0.43710 0.02900 H 0
H41b 0.00460 0.08200 0.43680 0.05100 H 0
O42 0.87103 0.14303 0.18903 0.03520 O 0
H42a 0.89690 0.11300 0.19810 0.05000 H 0
H42b 0.86510 0.13400 0.14130 0.03500 H 0
O43 0.96867 0.00773 0.24304 0.03790 O 0
H43a 0.94850 -0.04100 0.25830 0.03800 H 0
H43b 0.98440 0.02100 0.28600 0.05100 H 0
O44 0.51857 0.05720 0.14594 0.03430 O 0
H44a 0.53380 0.08300 0.11100 0.08300 H 0
H44b 0.48160 0.07300 0.13670 0.05600 H 0
O45 0.97420 0.18565 0.87773 0.04480 O 0
H45a 0.96580 0.23500 0.91200 0.09300 H 0
H45b 0.00750 0.19200 0.87380 0.05900 H 0
O46 0.94217 0.02574 0.00379 0.06800 O 0
H46a 0.91360 0.05010 0.00700 0.04300 H 0

loop_
_cod_changelog_entry_id
_cod_changelog_entry_author
_cod_changelog_entry_date
_cod_changelog_entry_text
1
;cod-tools version 3.8.0
Id: cif_guess_AMCSD_atom_types 9581 2023-05-17 12:35:41Z saulius
;
2023-05-23T09:20:51+03:00
;Derived atom types and hydrogen counts
from atom names that follow the AMCSD naming convention
(Wat == water, O-H == hydroxyl).
;

loop_
_cod_related_entry_id
_cod_related_entry_database
_cod_related_entry_code
1 AMCSD 0014933
